data_4100646
loop_
_publ_author_name
'Cametti, Massimo'
'Nissinen, Maija'
'Dalla Cort, Antonella'
'Mandolini, Luigi'
'Rissanen, Kari'

_publ_section_title
;
 Recognition of Alkali Metal Halide Contact Ion Pairs by Uranyl--Salophen
 Receptors Bearing Aromatic Sidearms. The Role of Cation--\p Interactions
;
_journal_coden_ASTM JACSAT
_journal_issue 11
_journal_name_full 'Journal of the American Chemical Society'
_journal_page_first 3831
_journal_page_last 3837
_journal_paper_doi 10.1021/ja042807n
_journal_volume 127
_journal_year 2005
_chemical_formula_moiety '(C34 H26 N2 O6 U)2 , K1+ , Cl1- , (C1 H4 O)2'
_chemical_formula_sum 'C70 H60 Cl K N4 O14 U2'
_chemical_formula_weight 1731.83
_space_group_IT_number 2
_symmetry_cell_setting triclinic
_symmetry_space_group_name_Hall '-P 1'
_symmetry_space_group_name_H-M 'P -1'
_cell_angle_alpha 93.2582(7)
_cell_angle_beta 107.1423(7)
_cell_angle_gamma 100.843(1)
_cell_formula_units_Z 2
_cell_length_a 14.3905(2)
_cell_length_b 15.2086(3)
_cell_length_c 15.5041(3)
_cell_measurement_temperature 173(2)
_cell_volume 3161.7(1)
_diffrn_ambient_temperature 173(2)
_exptl_crystal_density_diffrn 1.819
_cod_depositor_comments
;
 Added full bibliography and corrected the author names.
 
 Antanas Vaitkus,
 2019-04-05
;
_cod_database_code 4100646

loop_
_symmetry_equiv_pos_as_xyz
'x, y, z'
'-x, -y, -z'

loop_
_atom_site_label
_atom_site_type_symbol
_atom_site_fract_x
_atom_site_fract_y
_atom_site_fract_z
_atom_site_U_iso_or_equiv
_atom_site_adp_type
_atom_site_occupancy
_atom_site_symmetry_multiplicity
_atom_site_calc_flag
_atom_site_refinement_flags
_atom_site_disorder_assembly
_atom_site_disorder_group
C1 C 0.4962(5) 0.8581(5) 0.8276(5) 0.0256(17) Uani 1 1 d . . .
C1B C 0.2456(5) 0.0299(5) 0.7417(5) 0.0226(16) Uani 1 1 d . . .
C2 C 0.5865(5) 0.8468(5) 0.8170(4) 0.0234(16) Uani 1 1 d . . .
C2B C 0.3220(5) 0.1082(5) 0.7644(5) 0.0221(16) Uani 1 1 d . . .
C3 C 0.6662(6) 0.9196(5) 0.8360(5) 0.0303(18) Uani 1 1 d . . .
H3 H 0.7282 0.9120 0.8301 0.036 Uiso 1 1 calc R . .
C38 C 0.6532(6) 0.2893(6) 0.8939(6) 0.038(2) Uani 1 1 d . . .
H38 H 0.5909 0.3024 0.8622 0.046 Uiso 1 1 calc R . .
C3B C 0.3634(5) 0.1446(5) 0.8563(5) 0.0284(18) Uani 1 1 d . . .
H3B H 0.4150 0.1974 0.8725 0.034 Uiso 1 1 calc R . .
C4 C 0.6539(6) 1.0042(5) 0.8640(5) 0.038(2) Uani 1 1 d . . .
H4 H 0.7081 1.0546 0.8766 0.045 Uiso 1 1 calc R . .
C4B C 0.3317(6) 0.1061(6) 0.9229(5) 0.035(2) Uani 1 1 d . . .
H4B H 0.3604 0.1324 0.9845 0.042 Uiso 1 1 calc R . .
C5 C 0.5660(6) 1.0164(5) 0.8736(5) 0.038(2) Uani 1 1 d . . .
H5 H 0.5592 1.0748 0.8923 0.045 Uiso 1 1 calc R . .
C5B C 0.2568(6) 0.0282(6) 0.8999(5) 0.0334(19) Uani 1 1 d . . .
H5B H 0.2344 0.0012 0.9461 0.040 Uiso 1 1 calc R . .
C6 C 0.4860(6) 0.9430(5) 0.8559(5) 0.0335(19) Uani 1 1 d . . .
H6 H 0.4248 0.9510 0.8632 0.040 Uiso 1 1 calc R . .
C6B C 0.2140(5) -0.0109(5) 0.8092(5) 0.0300(18) Uani 1 1 d . . .
H6B H 0.1639 -0.0648 0.7940 0.036 Uiso 1 1 calc R . .
C8 C 0.3286(6) 0.7844(5) 0.7716(5) 0.0287(18) Uani 1 1 d . . .
H8 H 0.3186 0.8394 0.7481 0.034 Uiso 1 1 calc R . .
C8B C 0.1150(5) -0.0487(5) 0.6182(5) 0.0224(16) Uani 1 1 d . . .
H8B H 0.0778 -0.0509 0.6598 0.027 Uiso 1 1 calc R . .
C9 C 0.2416(5) 0.7170(5) 0.7610(5) 0.0270(18) Uani 1 1 d . . .
C9B C 0.0623(5) -0.0935(5) 0.5264(5) 0.0217(16) Uani 1 1 d . . .
C10 C 0.2453(5) 0.6428(5) 0.8114(5) 0.0278(18) Uani 1 1 d . . .
C10B C 0.1111(5) -0.1054(5) 0.4620(5) 0.0219(16) Uani 1 1 d . . .
C11 C 0.1519(5) 0.5891(5) 0.8109(5) 0.0301(18) Uani 1 1 d . . .
C11B C 0.0521(5) -0.1411(5) 0.3717(5) 0.0263(17) Uani 1 1 d . . .
C12 C 0.0627(6) 0.6049(6) 0.7592(5) 0.038(2) Uani 1 1 d . . .
H12 H 0.0020 0.5673 0.7592 0.046 Uiso 1 1 calc R . .
C12B C -0.0490(6) -0.1693(6) 0.3502(5) 0.039(2) Uani 1 1 d . . .
H12B H -0.0874 -0.1942 0.2898 0.046 Uiso 1 1 calc R . .
C13 C 0.0614(6) 0.6770(6) 0.7061(6) 0.042(2) Uani 1 1 d . . .
H13 H 0.0000 0.6871 0.6685 0.051 Uiso 1 1 calc R . .
C13B C -0.0958(5) -0.1620(5) 0.4156(6) 0.036(2) Uani 1 1 d . . .
H13B H -0.1657 -0.1834 0.4003 0.043 Uiso 1 1 calc R . .
C14 C 0.1490(6) 0.7320(6) 0.7092(5) 0.038(2) Uani 1 1 d . . .
H14 H 0.1475 0.7821 0.6753 0.046 Uiso 1 1 calc R . .
C14B C -0.0412(5) -0.1238(5) 0.5030(5) 0.0270(17) Uani 1 1 d . . .
H14B H -0.0738 -0.1181 0.5475 0.032 Uiso 1 1 calc R . .
C16 C 0.0738(6) 0.4572(7) 0.8638(7) 0.054(3) Uani 1 1 d . . .
H16A H 0.0422 0.4262 0.8011 0.065 Uiso 1 1 calc R . .
H16B H 0.0252 0.4870 0.8809 0.065 Uiso 1 1 calc R . .
C16B C 0.0623(7) -0.1328(6) 0.2198(5) 0.045(2) Uani 1 1 d . . .
H16C H -0.0055 -0.1714 0.1964 0.054 Uiso 1 1 calc R . .
H16D H 0.1020 -0.1518 0.1827 0.054 Uiso 1 1 calc R . .
C17 C 0.1039(5) 0.3910(6) 0.9277(6) 0.040(2) Uani 1 1 d . . .
C17B C 0.0557(5) -0.0362(5) 0.2086(5) 0.0321(19) Uani 1 1 d . . .
C18 C 0.0912(6) 0.3981(7) 1.0112(7) 0.051(2) Uani 1 1 d . . .
H18 H 0.0627 0.4453 1.0280 0.061 Uiso 1 1 calc R . .
C18B C 0.1038(5) 0.0349(6) 0.2779(5) 0.034(2) Uani 1 1 d . . .
H18B H 0.1433 0.0236 0.3353 0.041 Uiso 1 1 calc R . .
C19 C 0.1191(7) 0.3380(8) 1.0715(7) 0.057(3) Uani 1 1 d . . .
H19 H 0.1065 0.3418 1.1282 0.068 Uiso 1 1 calc R . .
C19B C 0.0938(7) 0.1219(6) 0.2628(7) 0.047(2) Uani 1 1 d . . .
H19B H 0.1260 0.1701 0.3103 0.056 Uiso 1 1 calc R . .
C20 C 0.1643(7) 0.2733(7) 1.0501(8) 0.061(3) Uani 1 1 d . . .
H20 H 0.1846 0.2323 1.0922 0.073 Uiso 1 1 calc R . .
C20B C 0.0374(8) 0.1392(8) 0.1797(8) 0.062(3) Uani 1 1 d . . .
H20B H 0.0299 0.1989 0.1704 0.074 Uiso 1 1 calc R . .
C21 C 0.1805(7) 0.2674(7) 0.9683(9) 0.066(3) Uani 1 1 d . . .
H21 H 0.2132 0.2224 0.9543 0.079 Uiso 1 1 calc R . .
C21B C -0.0074(7) 0.0711(8) 0.1110(8) 0.061(3) Uani 1 1 d . . .
H21B H -0.0438 0.0838 0.0530 0.073 Uiso 1 1 calc R . .
C22 C 0.1502(7) 0.3258(7) 0.9039(7) 0.056(3) Uani 1 1 d . . .
H22 H 0.1610 0.3208 0.8464 0.067 Uiso 1 1 calc R . .
C22B C -0.0006(6) -0.0152(6) 0.1247(5) 0.040(2) Uani 1 1 d . . .
H22B H -0.0347 -0.0623 0.0766 0.048 Uiso 1 1 calc R . .
C24 C 0.6400(5) 0.7444(5) 0.7350(5) 0.0246(17) Uani 1 1 d . . .
H24 H 0.6609 0.7946 0.7063 0.030 Uiso 1 1 calc R . .
C24B C 0.3904(5) 0.2271(5) 0.6979(4) 0.0214(16) Uani 1 1 d . . .
H24B H 0.3821 0.2650 0.7447 0.026 Uiso 1 1 calc R . .
C25 C 0.6659(5) 0.6610(5) 0.7125(5) 0.0248(17) Uani 1 1 d . . .
C25B C 0.4395(5) 0.2694(5) 0.6384(5) 0.0226(16) Uani 1 1 d . . .
C26 C 0.6615(5) 0.5902(5) 0.7663(5) 0.0248(17) Uani 1 1 d . . .
C26B C 0.4826(5) 0.2215(5) 0.5844(5) 0.0199(16) Uani 1 1 d . . .
C27 C 0.7060(5) 0.5167(5) 0.7491(5) 0.0245(17) Uani 1 1 d . . .
C27B C 0.5363(5) 0.2692(5) 0.5332(4) 0.0218(16) Uani 1 1 d . . .
C28 C 0.7457(5) 0.5145(5) 0.6789(5) 0.0312(18) Uani 1 1 d . . .
H28 H 0.7748 0.4655 0.6683 0.037 Uiso 1 1 calc R . .
C28B C 0.5426(5) 0.3605(5) 0.5300(5) 0.0244(17) Uani 1 1 d . . .
H28B H 0.5764 0.3915 0.4928 0.029 Uiso 1 1 calc R . .
C29 C 0.7442(6) 0.5832(6) 0.6228(6) 0.038(2) Uani 1 1 d . . .
H29 H 0.7691 0.5791 0.5727 0.045 Uiso 1 1 calc R . .
C29B C 0.4981(5) 0.4076(5) 0.5829(5) 0.0286(18) Uani 1 1 d . . .
H29B H 0.5020 0.4705 0.5811 0.034 Uiso 1 1 calc R . .
C30 C 0.7069(5) 0.6566(6) 0.6398(5) 0.0333(19) Uani 1 1 d . . .
H30 H 0.7083 0.7045 0.6030 0.040 Uiso 1 1 calc R . .
C30B C 0.4504(5) 0.3636(5) 0.6353(5) 0.0265(18) Uani 1 1 d . . .
H30B H 0.4230 0.3968 0.6717 0.032 Uiso 1 1 calc R . .
C32 C 0.7276(6) 0.3693(5) 0.7840(6) 0.039(2) Uani 1 1 d . . .
H32A H 0.7916 0.3799 0.7705 0.047 Uiso 1 1 calc R . .
H32B H 0.6744 0.3364 0.7293 0.047 Uiso 1 1 calc R . .
C32B C 0.6365(5) 0.2599(5) 0.4354(5) 0.0262(17) Uani 1 1 d . . .
H32C H 0.5977 0.2980 0.3961 0.031 Uiso 1 1 calc R . .
H32D H 0.6483 0.2132 0.3951 0.031 Uiso 1 1 calc R . .
C33 C 0.7338(5) 0.3161(5) 0.8629(5) 0.0322(19) Uani 1 1 d . . .
C33B C 0.7360(5) 0.3180(5) 0.4916(5) 0.0236(16) Uani 1 1 d . . .
C34 C 0.8227(6) 0.2933(6) 0.9075(6) 0.047(2) Uani 1 1 d . . .
H34 H 0.8782 0.3098 0.8861 0.056 Uiso 1 1 calc R . .
C34B C 0.7917(5) 0.2915(5) 0.5716(5) 0.0287(18) Uani 1 1 d . . .
H34B H 0.7652 0.2385 0.5935 0.034 Uiso 1 1 calc R . .
C35 C 0.8324(8) 0.2470(6) 0.9829(7) 0.056(3) Uani 1 1 d . . .
H35 H 0.8944 0.2328 1.0136 0.067 Uiso 1 1 calc R . .
C35B C 0.8858(6) 0.3420(6) 0.6194(6) 0.036(2) Uani 1 1 d . . .
H35B H 0.9231 0.3242 0.6746 0.043 Uiso 1 1 calc R . .
C36 C 0.7520(9) 0.2219(6) 1.0126(6) 0.059(3) Uani 1 1 d . . .
H36 H 0.7574 0.1888 1.0634 0.071 Uiso 1 1 calc R . .
C36B C 0.9251(6) 0.4187(6) 0.5864(6) 0.039(2) Uani 1 1 d . . .
H36B H 0.9902 0.4526 0.6181 0.046 Uiso 1 1 calc R . .
C37 C 0.6605(7) 0.2453(6) 0.9677(6) 0.049(2) Uani 1 1 d . . .
H37 H 0.6051 0.2301 0.9895 0.059 Uiso 1 1 calc R . .
C37B C 0.8703(6) 0.4450(6) 0.5088(6) 0.039(2) Uani 1 1 d . . .
H37B H 0.8967 0.4982 0.4872 0.047 Uiso 1 1 calc R . .
C38B C 0.7757(5) 0.3944(5) 0.4605(5) 0.0317(19) Uani 1 1 d . . .
H38B H 0.7385 0.4129 0.4057 0.038 Uiso 1 1 calc R . .
C101 C 0.3582(7) -0.0244(7) 0.3499(5) 0.050(3) Uani 1 1 d . . .
H10A H 0.3284 0.0287 0.3426 0.075 Uiso 1 1 calc R . .
H10B H 0.3080 -0.0782 0.3175 0.075 Uiso 1 1 calc R . .
H10C H 0.4140 -0.0166 0.3250 0.075 Uiso 1 1 calc R . .
N7 N 0.4205(4) 0.7788(4) 0.8102(4) 0.0245(14) Uani 1 1 d . . .
N7B N 0.2067(4) -0.0067(4) 0.6488(4) 0.0206(13) Uani 1 1 d . . .
N23 N 0.5912(4) 0.7571(4) 0.7901(4) 0.0230(14) Uani 1 1 d . . .
N23B N 0.3558(4) 0.1400(4) 0.6931(4) 0.0164(12) Uani 1 1 d . . .
O1 O 0.4221(3) 0.5932(3) 0.7209(3) 0.0289(12) Uani 1 1 d . . .
O1B O 0.3990(3) -0.0422(3) 0.6341(3) 0.0228(11) Uani 1 1 d . . .
O2 O 0.5393(3) 0.6747(3) 0.9541(3) 0.0270(12) Uani 1 1 d . . .
O2B O 0.2710(3) 0.0999(3) 0.4912(3) 0.0243(11) Uani 1 1 d . . .
O10 O 0.3282(3) 0.6232(3) 0.8609(3) 0.0263(12) Uani 1 1 d . . .
O10B O 0.2078(3) -0.0857(3) 0.4837(3) 0.0295(12) Uani 1 1 d . . .
O15 O 0.1614(3) 0.5227(4) 0.8685(4) 0.0344(13) Uani 1 1 d . . .
O15B O 0.1061(4) -0.1471(4) 0.3116(3) 0.0353(13) Uani 1 1 d . . .
O26 O 0.6231(3) 0.5901(3) 0.8336(3) 0.0223(11) Uani 1 1 d . . .
O26B O 0.4773(3) 0.1331(3) 0.5843(3) 0.0177(10) Uani 1 1 d . . .
O31 O 0.7056(4) 0.4535(3) 0.8095(3) 0.0319(13) Uani 1 1 d . . .
O31B O 0.5779(3) 0.2162(3) 0.4875(3) 0.0268(12) Uani 1 1 d . . .
O100 O 0.3931(3) -0.0347(3) 0.4438(3) 0.0237(11) Uani 1 1 d . . .
H100 H 0.4283 -0.0736 0.4511 0.036 Uiso 1 1 calc R . .
Cl1 Cl 0.44043(14) 0.45323(14) 0.87380(13) 0.0354(5) Uani 1 1 d . . .
K3 K 0.66550(12) 0.49142(12) 0.98657(11) 0.0335(4) Uani 1 1 d . . .
U2 U 0.333907(17) 0.026592(17) 0.560529(17) 0.01865(9) Uani 1 1 d . . .
U1 U 0.479704(18) 0.631325(18) 0.838407(17) 0.02151(9) Uani 1 1 d . . .
O102 O 0.2340(5) 0.3512(5) 0.7302(5) 0.069(2) Uani 1 1 d . . .
H102 H 0.2855 0.3826 0.7684 0.104 Uiso 1 1 calc R . .
C103 C 0.1998(6) 0.4008(7) 0.6577(7) 0.060(3) Uani 1 1 d . . .
H10D H 0.1938 0.4597 0.6818 0.091 Uiso 1 1 calc R . .
H10E H 0.1346 0.3679 0.6177 0.091 Uiso 1 1 calc R . .
H10F H 0.2472 0.4093 0.6231 0.091 Uiso 1 1 calc R . .

loop_
_atom_site_aniso_label
_atom_site_aniso_U_11
_atom_site_aniso_U_22
_atom_site_aniso_U_33
_atom_site_aniso_U_23
_atom_site_aniso_U_13
_atom_site_aniso_U_12
C1 0.037(4) 0.021(4) 0.019(4) 0.001(3) 0.008(3) 0.007(3)
C1B 0.018(3) 0.031(5) 0.022(4) 0.004(3) 0.011(3) 0.006(3)
C2 0.045(4) 0.014(4) 0.016(3) 0.004(3) 0.014(3) 0.008(3)
C2B 0.021(4) 0.025(4) 0.024(4) 0.002(3) 0.010(3) 0.009(3)
C3 0.044(5) 0.029(5) 0.020(4) 0.004(3) 0.011(3) 0.010(4)
C38 0.031(4) 0.037(5) 0.044(5) -0.007(4) 0.012(4) 0.005(4)
C3B 0.027(4) 0.026(5) 0.026(4) 0.001(3) 0.004(3) -0.002(3)
C4 0.052(5) 0.021(5) 0.026(4) 0.001(4) -0.002(4) -0.002(4)
C4B 0.039(4) 0.041(5) 0.022(4) -0.004(4) 0.007(4) 0.008(4)
C5 0.058(6) 0.016(5) 0.034(5) 0.004(4) 0.005(4) 0.009(4)
C5B 0.041(5) 0.042(5) 0.022(4) 0.006(4) 0.018(4) 0.006(4)
C6 0.044(5) 0.026(5) 0.033(4) 0.003(4) 0.013(4) 0.011(4)
C6B 0.027(4) 0.025(5) 0.039(5) 0.005(4) 0.013(4) 0.005(3)
C8 0.050(5) 0.018(4) 0.023(4) 0.008(3) 0.012(4) 0.017(4)
C8B 0.024(4) 0.019(4) 0.027(4) 0.004(3) 0.012(3) 0.005(3)
C9 0.031(4) 0.023(4) 0.025(4) 0.000(3) 0.005(3) 0.009(3)
C9B 0.020(4) 0.011(4) 0.029(4) 0.002(3) 0.003(3) -0.001(3)
C10 0.032(4) 0.022(4) 0.031(4) -0.003(3) 0.009(4) 0.011(3)
C10B 0.021(4) 0.013(4) 0.027(4) 0.002(3) 0.001(3) 0.003(3)
C11 0.036(4) 0.019(4) 0.034(4) 0.002(4) 0.008(4) 0.009(3)
C11B 0.030(4) 0.015(4) 0.033(4) 0.007(3) 0.006(3) 0.008(3)
C12 0.030(4) 0.037(5) 0.042(5) -0.003(4) 0.004(4) 0.007(4)
C12B 0.035(4) 0.040(5) 0.033(5) -0.014(4) -0.007(4) 0.021(4)
C13 0.036(5) 0.047(6) 0.040(5) 0.005(4) -0.001(4) 0.023(4)
C13B 0.023(4) 0.023(5) 0.056(5) 0.000(4) 0.006(4) 0.005(3)
C14 0.048(5) 0.037(5) 0.032(5) 0.011(4) 0.007(4) 0.022(4)
C14B 0.022(4) 0.026(4) 0.032(4) 0.002(4) 0.005(3) 0.009(3)
C16 0.025(4) 0.059(7) 0.065(6) 0.020(5) 0.005(4) -0.012(4)
C16B 0.068(6) 0.040(6) 0.024(4) -0.002(4) 0.007(4) 0.015(5)
C17 0.024(4) 0.039(6) 0.047(5) 0.010(4) 0.007(4) -0.010(4)
C17B 0.036(4) 0.026(5) 0.041(5) 0.005(4) 0.024(4) 0.004(4)
C18 0.043(5) 0.058(7) 0.055(6) 0.016(5) 0.018(5) 0.010(5)
C18B 0.023(4) 0.038(5) 0.037(5) -0.002(4) 0.009(3) 0.001(4)
C19 0.045(5) 0.075(8) 0.056(6) 0.023(6) 0.020(5) 0.014(5)
C19B 0.059(6) 0.025(5) 0.066(6) 0.001(5) 0.040(5) 0.000(4)
C20 0.035(5) 0.056(7) 0.071(8) 0.023(6) -0.002(5) -0.013(5)
C20B 0.077(7) 0.054(7) 0.092(9) 0.050(7) 0.065(7) 0.032(6)
C21 0.048(6) 0.050(7) 0.092(9) -0.006(7) 0.017(6) 0.004(5)
C21B 0.061(7) 0.076(9) 0.060(7) 0.036(7) 0.027(5) 0.028(6)
C22 0.056(6) 0.053(7) 0.047(6) -0.014(5) 0.015(5) -0.009(5)
C22B 0.043(5) 0.053(6) 0.028(4) 0.008(4) 0.015(4) 0.009(4)
C24 0.033(4) 0.015(4) 0.024(4) 0.008(3) 0.006(3) 0.001(3)
C24B 0.019(3) 0.028(5) 0.019(4) 0.000(3) 0.006(3) 0.010(3)
C25 0.030(4) 0.018(4) 0.027(4) -0.002(3) 0.011(3) 0.003(3)
C25B 0.017(3) 0.024(4) 0.023(4) -0.001(3) 0.004(3) 0.000(3)
C26 0.019(4) 0.028(5) 0.022(4) -0.002(3) 0.003(3) 0.001(3)
C26B 0.020(3) 0.012(4) 0.023(4) 0.000(3) 0.000(3) 0.003(3)
C27 0.024(4) 0.023(4) 0.026(4) 0.001(3) 0.012(3) -0.002(3)
C27B 0.021(4) 0.024(4) 0.017(3) 0.002(3) 0.004(3) 0.001(3)
C28 0.031(4) 0.025(5) 0.036(4) 0.003(4) 0.011(4) 0.001(3)
C28B 0.026(4) 0.018(4) 0.029(4) 0.003(3) 0.007(3) 0.005(3)
C29 0.042(5) 0.042(6) 0.036(5) -0.003(4) 0.025(4) 0.004(4)
C29B 0.034(4) 0.015(4) 0.035(4) 0.011(3) 0.010(4) 0.000(3)
C30 0.037(4) 0.030(5) 0.035(4) 0.006(4) 0.015(4) 0.003(4)
C30B 0.026(4) 0.018(4) 0.031(4) -0.004(3) 0.003(3) 0.006(3)
C32 0.049(5) 0.025(5) 0.049(5) 0.002(4) 0.019(4) 0.014(4)
C32B 0.034(4) 0.019(4) 0.025(4) 0.001(3) 0.012(3) -0.002(3)
C33 0.036(4) 0.020(4) 0.039(5) -0.002(4) 0.009(4) 0.007(3)
C33B 0.029(4) 0.014(4) 0.027(4) -0.001(3) 0.011(3) 0.001(3)
C34 0.040(5) 0.040(6) 0.058(6) 0.000(5) 0.005(4) 0.020(4)
C34B 0.034(4) 0.024(5) 0.029(4) 0.003(3) 0.010(3) 0.009(3)
C35 0.061(6) 0.030(6) 0.068(7) 0.001(5) 0.002(6) 0.018(5)
C35B 0.033(4) 0.036(5) 0.039(5) -0.001(4) 0.006(4) 0.017(4)
C36 0.114(9) 0.020(5) 0.035(5) 0.003(4) 0.011(6) 0.013(6)
C36B 0.024(4) 0.041(6) 0.048(5) -0.005(4) 0.010(4) 0.007(4)
C37 0.074(7) 0.025(5) 0.049(6) -0.010(4) 0.034(5) -0.006(5)
C37B 0.034(4) 0.034(5) 0.051(5) 0.003(4) 0.023(4) -0.003(4)
C38B 0.033(4) 0.032(5) 0.030(4) -0.002(4) 0.013(4) 0.004(4)
C101 0.049(5) 0.082(8) 0.027(4) 0.018(5) 0.009(4) 0.035(5)
N7 0.034(4) 0.017(3) 0.024(3) 0.002(3) 0.011(3) 0.008(3)
N7B 0.021(3) 0.015(3) 0.026(3) 0.004(3) 0.009(3) 0.003(2)
N23 0.032(3) 0.019(4) 0.019(3) 0.004(3) 0.009(3) 0.003(3)
N23B 0.016(3) 0.014(3) 0.021(3) 0.005(2) 0.009(2) -0.001(2)
O1 0.034(3) 0.022(3) 0.028(3) 0.002(2) 0.006(2) 0.005(2)
O1B 0.027(3) 0.019(3) 0.025(3) 0.003(2) 0.012(2) 0.004(2)
O2 0.029(3) 0.029(3) 0.024(3) 0.006(2) 0.010(2) 0.007(2)
O2B 0.025(2) 0.025(3) 0.023(3) 0.003(2) 0.005(2) 0.009(2)
O10 0.023(3) 0.029(3) 0.029(3) 0.005(2) 0.008(2) 0.009(2)
O10B 0.022(3) 0.026(3) 0.035(3) -0.008(2) 0.008(2) -0.003(2)
O15 0.025(3) 0.032(3) 0.041(3) 0.006(3) 0.008(2) -0.003(2)
O15B 0.047(3) 0.032(3) 0.029(3) 0.007(2) 0.010(3) 0.017(3)
O26 0.026(2) 0.017(3) 0.026(3) 0.004(2) 0.010(2) 0.004(2)
O26B 0.020(2) 0.016(3) 0.018(2) 0.003(2) 0.0075(19) 0.0026(19)
O31 0.040(3) 0.024(3) 0.036(3) 0.006(2) 0.016(2) 0.010(2)
O31B 0.031(3) 0.019(3) 0.031(3) -0.001(2) 0.013(2) 0.003(2)
O100 0.026(3) 0.028(3) 0.019(2) 0.004(2) 0.008(2) 0.010(2)
Cl1 0.0379(10) 0.0307(12) 0.0375(11) 0.0105(9) 0.0108(9) 0.0067(9)
K3 0.0315(9) 0.0360(11) 0.0304(9) 0.0048(8) 0.0061(7) 0.0064(8)
U2 0.01667(14) 0.01809(17) 0.02086(15) 0.00150(11) 0.00689(11) 0.00153(11)
U1 0.02488(16) 0.01601(17) 0.02381(16) 0.00501(12) 0.00665(12) 0.00552(12)
O102 0.062(5) 0.057(5) 0.078(5) 0.007(4) 0.016(4) -0.003(4)
C103 0.037(5) 0.059(7) 0.078(7) 0.031(6) 0.008(5) 0.006(5)

loop_
_geom_bond_atom_site_label_1
_geom_bond_atom_site_label_2
_geom_bond_distance
_geom_bond_site_symmetry_2
_geom_bond_publ_flag
C1 C6 1.388(10) . ?
C1 C2 1.397(10) . ?
C1 N7 1.416(9) . ?
C1B C6B 1.391(10) . ?
C1B C2B 1.409(10) . ?
C1B N7B 1.419(9) . ?
C2 C3 1.384(11) . ?
C2 N23 1.423(9) . ?
C2B C3B 1.407(10) . ?
C2B N23B 1.408(9) . ?
C3 C4 1.395(11) . ?
C38 C37 1.346(12) . ?
C38 C33 1.384(11) . ?
C38 K3 3.269(8) . ?
C3B C4B 1.365(11) . ?
C4 C5 1.360(12) . ?
C4B C5B 1.393(11) . ?
C5 C6 1.394(11) . ?
C5B C6B 1.403(10) . ?
C8 N7 1.303(9) . ?
C8 C9 1.422(11) . ?
C8B N7B 1.286(8) . ?
C8B C9B 1.458(10) . ?
C9 C14 1.406(10) . ?
C9 C10 1.409(11) . ?
C9B C10B 1.401(10) . ?
C9B C14B 1.404(9) . ?
C10 O10 1.312(8) . ?
C10 C11 1.432(11) . ?
C10B O10B 1.303(8) . ?
C10B C11B 1.419(10) . ?
C11 C12 1.371(10) . ?
C11 O15 1.386(9) . ?
C11B C12B 1.369(10) . ?
C11B O15B 1.387(9) . ?
C12 C13 1.407(13) . ?
C12B C13B 1.382(11) . ?
C13 C14 1.362(12) . ?
C13B C14B 1.379(10) . ?
C16 O15 1.433(9) . ?
C16 C17 1.486(12) . ?
C16B O15B 1.424(9) . ?
C16B C17B 1.506(11) . ?
C17 C18 1.361(12) . ?
C17 C22 1.385(13) . ?
C17 K3 3.297(8) 2_667 ?
C17B C18B 1.397(11) . ?
C17B C22B 1.405(11) . ?
C18 C19 1.372(13) . ?
C18B C19B 1.383(12) . ?
C19 C20 1.354(14) . ?
C19B C20B 1.374(13) . ?
C20 C21 1.356(15) . ?
C20B C21B 1.357(15) . ?
C21 C22 1.402(15) . ?
C21B C22B 1.357(14) . ?
C22 K3 3.418(9) 2_667 ?
C24 N23 1.284(9) . ?
C24 C25 1.439(10) . ?
C24B N23B 1.314(9) . ?
C24B C25B 1.431(10) . ?
C25 C26 1.402(11) . ?
C25 C30 1.422(10) . ?
C25B C30B 1.417(10) . ?
C25B C26B 1.422(9) . ?
C26 O26 1.317(8) . ?
C26 C27 1.438(10) . ?
C26B O26B 1.332(8) . ?
C26B C27B 1.404(10) . ?
C27 C28 1.372(10) . ?
C27 O31 1.380(9) . ?
C27B O31B 1.370(8) . ?
C27B C28B 1.379(10) . ?
C28 C29 1.396(12) . ?
C28B C29B 1.418(10) . ?
C29 C30 1.371(11) . ?
C29B C30B 1.340(11) . ?
C32 O31 1.438(9) . ?
C32 C33 1.494(12) . ?
C32B O31B 1.434(9) . ?
C32B C33B 1.515(9) . ?
C33 C34 1.381(10) . ?
C33B C38B 1.373(11) . ?
C33B C34B 1.390(10) . ?
C34 C35 1.384(14) . ?
C34B C35B 1.387(11) . ?
C35 C36 1.366(15) . ?
C35B C36B 1.390(12) . ?
C36 C37 1.417(13) . ?
C36B C37B 1.358(11) . ?
C37B C38B 1.395(11) . ?
C101 O100 1.421(9) . ?
N7 U1 2.561(6) . ?
N7B U2 2.586(6) . ?
N23 U1 2.552(6) . ?
N23B U2 2.512(5) . ?
O1 U1 1.775(5) . ?
O1B U2 1.774(4) . ?
O2 U1 1.770(5) . ?
O2B U2 1.777(4) . ?
O10 U1 2.290(4) . ?
O10 K3 3.006(5) 2_667 ?
O10B U2 2.226(5) . ?
O15 K3 2.873(5) 2_667 ?
O26 U1 2.286(4) . ?
O26 K3 2.854(5) . ?
O26B U2 2.290(4) . ?
O31 K3 3.013(5) . ?
Cl1 U1 2.781(2) . ?
Cl1 K3 3.118(2) . ?
Cl1 K3 3.153(3) 2_667 ?
K3 O15 2.873(5) 2_667 ?
K3 O10 3.006(5) 2_667 ?
K3 Cl1 3.153(3) 2_667 ?
K3 C17 3.297(8) 2_667 ?
K3 C22 3.418(9) 2_667 ?
K3 U1 4.0035(16) . ?
K3 U1 4.2029(19) 2_667 ?
K3 K3 4.955(3) 2_667 ?
U1 K3 4.2029(19) 2_667 ?
O102 C103 1.409(11) . ?
